data_4127939
loop_
_publ_author_name
'Weiland, Kevin J.'
'Brandl, Thomas'
'Atz, Kenneth'
'Prescimone, Alessandro'
'H\"aussinger, Daniel'
'\<Solomek, Tom\'a\<s'
'Mayor, Marcel'

_publ_section_title
;
 Mechanical Stabilization of Helical Chirality in a Macrocyclic
 Oligothiophene.
;
_journal_issue 5
_journal_name_full 'Journal of the American Chemical Society'
_journal_page_first 2104
_journal_page_last 2110
_journal_paper_doi 10.1021/jacs.8b11797
_journal_volume 141
_journal_year 2019
_chemical_compound_source 'Kevin Weiland'
_chemical_formula_moiety 'C48 H52 O4 S4'
_chemical_formula_sum 'C48 H52 O4 S4'
_chemical_formula_weight 821.20
_chemical_melting_point ?
_space_group_IT_number 2
_space_group_name_Hall '-P 1'
_space_group_name_H-M_alt 'P -1'
_symmetry_cell_setting triclinic
_symmetry_space_group_name_Hall '-P 1'
_symmetry_space_group_name_H-M 'P -1'
_atom_sites_solution_hydrogens difmap
_atom_sites_solution_primary other
_audit_creation_date 2018-05-22
_audit_creation_method CRYSTALS_ver_14.61_build_6949
_cell_angle_alpha 95.895(3)
_cell_angle_beta 91.044(3)
_cell_angle_gamma 117.920(3)
_cell_formula_units_Z 1
_cell_length_a 7.6438(6)
_cell_length_b 7.7858(6)
_cell_length_c 19.8762(16)
_cell_measurement_reflns_used 9923
_cell_measurement_temperature 123
_cell_measurement_theta_max 71
_cell_measurement_theta_min 5
_cell_volume 1036.72(14)
_computing_cell_refinement 'Apex2 (Bruker AXS, 2006)'
_computing_data_collection 'Apex2 (Bruker AXS, 2006)'
_computing_data_reduction 'Apex2 (Bruker AXS, 2006)'
_computing_molecular_graphics 'CAMERON (Watkin et al., 1996)'
_computing_publication_material 'CRYSTALS (Betteridge et al., 2003)'
_computing_structure_refinement 'CRYSTALS (Betteridge et al., 2003)'
_computing_structure_solution 'Superflip (Palatinus & Chapuis, 2007)'
_diffrn_ambient_temperature 123
_diffrn_measured_fraction_theta_full 0.958
_diffrn_measured_fraction_theta_max 0.921
_diffrn_measurement_device Area
_diffrn_measurement_device_type 'Bruker Kappa Apex2'
_diffrn_measurement_method '\f & \w scans'
_diffrn_radiation_monochromator graphite
_diffrn_radiation_type 'Cu K\a'
_diffrn_radiation_wavelength 1.54178
_diffrn_reflns_av_R_equivalents 0.032
_diffrn_reflns_av_unetI/netI 0.058
_diffrn_reflns_limit_h_max 8
_diffrn_reflns_limit_h_min -9
_diffrn_reflns_limit_k_max 9
_diffrn_reflns_limit_k_min -8
_diffrn_reflns_limit_l_max 24
_diffrn_reflns_limit_l_min -23
_diffrn_reflns_number 12231
_diffrn_reflns_theta_full 68.000
_diffrn_reflns_theta_max 70.616
_diffrn_reflns_theta_min 2.241
_diffrn_standards_number 0
_exptl_absorpt_coefficient_mu 2.454
_exptl_absorpt_correction_T_max 0.95
_exptl_absorpt_correction_T_min 0.84
_exptl_absorpt_correction_type multi-scan
_exptl_absorpt_process_details 'SADABS (Siemens, 1996)'
_exptl_crystal_colour colourless
_exptl_crystal_density_diffrn 1.315
_exptl_crystal_density_meas ?
_exptl_crystal_density_method 'not measured'
_exptl_crystal_description plate
_exptl_crystal_F_000 436
_exptl_crystal_recrystallization_method
; 
DCM / EtOH
;
_exptl_crystal_size_max 0.100
_exptl_crystal_size_mid 0.100
_exptl_crystal_size_min 0.020
_refine_diff_density_max 0.71
_refine_diff_density_min -0.82
_refine_ls_extinction_method None
_refine_ls_goodness_of_fit_ref 1.0297
_refine_ls_hydrogen_treatment constr
_refine_ls_matrix_type full
_refine_ls_number_parameters 253
_refine_ls_number_reflns 3615
_refine_ls_number_restraints 0
_refine_ls_R_factor_all 0.0775
_refine_ls_R_factor_gt 0.0751
_refine_ls_shift/su_max 0.0008247
_refine_ls_shift/su_mean 0.0000447
_refine_ls_structure_factor_coef Fsqd
_refine_ls_weighting_details
;
 Method= 
 SQRT(W) = 1/(Data with the key SIGMA(/FO/) in list 6) 
;
_refine_ls_weighting_scheme sigma
_refine_ls_wR_factor_all 0.0587
_refine_ls_wR_factor_gt 0.0587
_refine_ls_wR_factor_ref 0.0586
_reflns_limit_h_max 9
_reflns_limit_h_min -9
_reflns_limit_k_max 9
_reflns_limit_k_min -9
_reflns_limit_l_max 24
_reflns_limit_l_min 0
_reflns_number_gt 3432
_reflns_number_total 3671
_reflns_threshold_expression I>2.0\s(I)
_oxford_diffrn_Wilson_B_factor 0.00
_oxford_diffrn_Wilson_scale 0.00
_oxford_refine_ls_r_factor_ref 0.0722
_oxford_refine_ls_scale 0.18399(9)
_oxford_reflns_number_all 3653
_oxford_structure_analysis_title 'KW_W6_123K_0m in P-1'
_cod_data_source_file ja8b11797_si_002.cif
_cod_data_source_block KW_W6_123K
_cod_depositor_comments
;
The following automatic conversions were performed:

'_chemical_melting_point' value 'not measured' was changed to '?' -
the value is undefined or not given.

'_exptl_crystal_density_meas' value 'not measured' was changed to '?'
- the value is perceived as not measured.

Automatic conversion script
Id: cif_fix_values 4973 2017-02-22 13:04:09Z antanas 
;
_cod_original_cell_volume 1036.71(14)
_cod_original_sg_symbol_H-M 'P -1 '
_cod_database_code 4127939
_oxford_refine_reflns_threshold_expression_ref I>-3.0\s(I)

loop_
_symmetry_equiv_pos_as_xyz
x,y,z
-x,-y,-z

loop_
_atom_site_label
_atom_site_type_symbol
_atom_site_fract_x
_atom_site_fract_y
_atom_site_fract_z
_atom_site_U_iso_or_equiv
_atom_site_occupancy
_atom_site_adp_type
_atom_site_refinement_flags_posn
S1 S 0.23908(5) 0.01633(5) 0.275302(14) 0.0209 1.0000 Uani .
C2 C 0.28119(18) 0.10096(18) 0.36122(6) 0.0168 1.0000 Uani .
C3 C 0.29715(18) -0.01712(18) 0.41226(6) 0.0165 1.0000 Uani .
C4 C 0.39665(18) -0.13012(18) 0.40434(6) 0.0166 1.0000 Uani .
C5 C 0.36725(18) -0.25969(18) 0.45130(6) 0.0167 1.0000 Uani .
C6 C 0.27768(19) -0.25419(18) 0.51177(6) 0.0171 1.0000 Uani .
C7 C 0.25803(19) -0.40433(18) 0.55617(6) 0.0172 1.0000 Uani .
O2 O 0.19910(16) -0.37696(14) 0.61733(5) 0.0259 1.0000 Uani .
C9 C 0.1789(3) -0.5191(2) 0.66202(7) 0.0355 1.0000 Uani .
O1 O 0.28758(14) -0.54094(13) 0.53856(5) 0.0235 1.0000 Uani .
C11 C 0.23083(17) -0.10020(18) 0.52848(6) 0.0152 1.0000 Uani .
C12 C 0.22146(18) -0.00139(18) 0.47488(6) 0.0165 1.0000 Uani .
C13 C 0.22592(19) -0.01140(18) 0.59972(6) 0.0177 1.0000 Uani .
C14 C 0.4343(2) 0.08546(19) 0.64150(6) 0.0194 1.0000 Uani .
C15 C 0.27079(19) 0.27056(19) 0.37272(6) 0.0196 1.0000 Uani .
C16 C 0.2336(2) 0.33751(19) 0.31323(6) 0.0206 1.0000 Uani .
C17 C 0.21299(19) 0.21484(19) 0.25529(6) 0.0195 1.0000 Uani .
C18 C 0.1625(2) 0.23413(19) 0.18647(7) 0.0218 1.0000 Uani .
S2 S -0.00872(5) 0.31747(5) 0.174811(16) 0.0278 1.0000 Uani .
C20 C 0.0132(3) 0.3083(2) 0.08886(7) 0.0340 1.0000 Uani .
C21 C 0.1419(2) 0.2422(2) 0.07026(7) 0.0303 1.0000 Uani .
C22 C 0.2311(2) 0.1985(2) 0.12561(7) 0.0248 1.0000 Uani .
C23 C 0.3793(2) 0.1236(2) 0.11611(7) 0.0268 1.0000 Uani .
C24 C 0.2827(2) -0.0915(2) 0.08614(7) 0.0303 1.0000 Uani .
C25 C 0.4309(3) -0.1695(2) 0.07336(7) 0.0313 1.0000 Uani .
C26 C 0.5092(2) -0.2099(2) 0.13737(7) 0.0309 1.0000 Uani .
C27 C 0.6666(3) -0.2749(3) 0.12354(8) 0.0391 1.0000 Uani .
C28 C 0.7288(3) -0.3368(3) 0.18584(9) 0.0446 1.0000 Uani .
H51 H 0.4110 -0.3537 0.4428 0.0230 1.0000 Uiso R
H92 H 0.1172 -0.4988 0.7017 0.0570 1.0000 Uiso R
H91 H 0.3054 -0.5054 0.6780 0.0569 1.0000 Uiso R
H93 H 0.0978 -0.6515 0.6404 0.0570 1.0000 Uiso R
H121 H 0.1639 0.0813 0.4818 0.0229 1.0000 Uiso R
H131 H 0.1319 -0.1179 0.6239 0.0258 1.0000 Uiso R
H132 H 0.1822 0.0868 0.5949 0.0256 1.0000 Uiso R
H142 H 0.4349 -0.0042 0.6720 0.0252 1.0000 Uiso R
H141 H 0.4539 0.2052 0.6697 0.0249 1.0000 Uiso R
H151 H 0.2847 0.3371 0.4174 0.0262 1.0000 Uiso R
H161 H 0.2241 0.4543 0.3135 0.0281 1.0000 Uiso R
H201 H -0.0560 0.3468 0.0591 0.0421 1.0000 Uiso R
H211 H 0.1709 0.2255 0.0246 0.0389 1.0000 Uiso R
H231 H 0.4502 0.1448 0.1601 0.0339 1.0000 Uiso R
H232 H 0.4740 0.1996 0.0842 0.0339 1.0000 Uiso R
H241 H 0.1911 -0.1722 0.1182 0.0398 1.0000 Uiso R
H242 H 0.2092 -0.1050 0.0433 0.0400 1.0000 Uiso R
H252 H 0.5410 -0.0759 0.0495 0.0424 1.0000 Uiso R
H251 H 0.3640 -0.2936 0.0431 0.0423 1.0000 Uiso R
H261 H 0.5683 -0.0903 0.1690 0.0420 1.0000 Uiso R
H262 H 0.4023 -0.3080 0.1596 0.0420 1.0000 Uiso R
H271 H 0.7813 -0.1667 0.1081 0.0513 1.0000 Uiso R
H272 H 0.6177 -0.3840 0.0874 0.0515 1.0000 Uiso R
H282 H 0.8285 -0.3792 0.1761 0.0841 1.0000 Uiso R
H281 H 0.7876 -0.2225 0.2200 0.0841 1.0000 Uiso R
H283 H 0.6149 -0.4425 0.2035 0.0837 1.0000 Uiso R

loop_
_atom_site_aniso_label
_atom_site_aniso_U_11
_atom_site_aniso_U_22
_atom_site_aniso_U_33
_atom_site_aniso_U_23
_atom_site_aniso_U_13
_atom_site_aniso_U_12
S1 0.0315(2) 0.02358(17) 0.01249(15) 0.00047(11) -0.00074(12) 0.01737(15)
C2 0.0156(6) 0.0222(6) 0.0128(6) 0.0027(5) 0.0040(5) 0.0088(5)
C3 0.0149(6) 0.0181(6) 0.0131(5) 0.0007(5) 0.0008(5) 0.0053(5)
C4 0.0171(6) 0.0161(6) 0.0144(5) -0.0027(4) -0.0011(5) 0.0069(5)
C5 0.0163(6) 0.0148(6) 0.0164(6) -0.0015(5) -0.0002(5) 0.0060(5)
C6 0.0134(6) 0.0182(6) 0.0174(6) 0.0021(5) 0.0020(5) 0.0056(5)
C7 0.0156(6) 0.0168(6) 0.0157(6) 0.0007(5) 0.0002(5) 0.0051(5)
O2 0.0433(6) 0.0273(5) 0.0173(4) 0.0089(4) 0.0120(4) 0.0236(5)
C9 0.0633(11) 0.0340(8) 0.0228(7) 0.0135(6) 0.0162(7) 0.0319(8)
O1 0.0323(6) 0.0208(5) 0.0219(5) 0.0034(4) 0.0051(4) 0.0161(4)
C11 0.0085(6) 0.0199(6) 0.0157(6) 0.0014(5) 0.0032(4) 0.0054(5)
C12 0.0132(6) 0.0198(6) 0.0177(6) 0.0028(5) 0.0028(5) 0.0087(5)
C13 0.0188(7) 0.0206(6) 0.0175(6) 0.0030(5) 0.0038(5) 0.0124(6)
C14 0.0256(7) 0.0236(6) 0.0127(5) 0.0007(5) 0.0031(5) 0.0149(6)
C15 0.0229(7) 0.0218(6) 0.0132(6) 0.0019(5) 0.0025(5) 0.0099(6)
C16 0.0244(7) 0.0224(6) 0.0176(6) 0.0027(5) 0.0023(5) 0.0130(6)
C17 0.0221(7) 0.0218(6) 0.0187(6) 0.0034(5) 0.0022(5) 0.0135(5)
C18 0.0254(7) 0.0241(7) 0.0192(6) 0.0017(5) -0.0007(5) 0.0149(6)
S2 0.0353(2) 0.0386(2) 0.02051(17) 0.00266(14) -0.00092(14) 0.02688(18)
C20 0.0487(10) 0.0424(8) 0.0206(7) 0.0054(6) -0.0056(6) 0.0295(8)
C21 0.0428(9) 0.0391(8) 0.0155(6) 0.0030(6) -0.0000(6) 0.0250(7)
C22 0.0331(8) 0.0289(7) 0.0166(6) 0.0051(5) 0.0026(5) 0.0176(6)
C23 0.0341(8) 0.0385(8) 0.0158(6) 0.0055(6) 0.0033(6) 0.0233(7)
C24 0.0365(9) 0.0378(8) 0.0215(7) 0.0023(6) 0.0014(6) 0.0219(7)
C25 0.0432(9) 0.0369(8) 0.0231(7) 0.0037(6) 0.0035(6) 0.0266(7)
C26 0.0396(9) 0.0372(8) 0.0244(7) 0.0094(6) 0.0074(6) 0.0239(7)
C27 0.0470(10) 0.0505(10) 0.0340(8) 0.0143(8) 0.0103(7) 0.0327(9)
C28 0.0452(10) 0.0530(10) 0.0448(10) 0.0112(8) 0.0009(8) 0.0300(9)

loop_
_atom_type_symbol
_atom_type_scat_dispersion_real
_atom_type_scat_dispersion_imag
_atom_type_scat_Cromer_Mann_a1
_atom_type_scat_Cromer_Mann_b1
_atom_type_scat_Cromer_Mann_a2
_atom_type_scat_Cromer_Mann_b2
_atom_type_scat_Cromer_Mann_a3
_atom_type_scat_Cromer_Mann_b3
_atom_type_scat_Cromer_Mann_a4
_atom_type_scat_Cromer_Mann_b4
_atom_type_scat_Cromer_Mann_c
_atom_type_scat_source
C 0.0181 0.0091 2.3100 20.8439 1.0200 10.2075 1.5886 0.5687 0.8650 51.6512 0.2156 'International Tables Vol C 4.2.6.8 and 6.1.1.4'
H 0.0000 0.0000 0.4930 10.5109 0.3229 26.1257 0.1402 3.1424 0.0408 57.7998 0.0030 'International Tables Vol C 4.2.6.8 and 6.1.1.4'
O 0.0492 0.0322 3.0485 13.2771 2.2868 5.7011 1.5463 0.3239 0.8670 32.9089 0.2508 'International Tables Vol C 4.2.6.8 and 6.1.1.4'
S 0.3331 0.5567 6.9053 1.4679 5.2034 22.2151 1.4379 0.2536 1.5863 56.1720 0.8669 'International Tables Vol C 4.2.6.8 and 6.1.1.4'

loop_
_geom_angle_atom_site_label_1
_geom_angle_site_symmetry_1
_geom_angle_atom_site_label_2
_geom_angle_atom_site_label_3
_geom_angle
_geom_angle_publ_flag
C2 . S1 C17 92.52(6) yes
S1 . C2 C3 121.81(9) yes
S1 . C2 C15 110.27(9) yes
C3 . C2 C15 127.40(11) yes
C2 . C3 C4 124.70(11) yes
C2 . C3 C12 116.91(11) yes
C4 . C3 C12 118.17(11) yes
C14 2_656 C4 C3 123.13(11) yes
C14 2_656 C4 C5 118.23(11) yes
C3 . C4 C5 117.13(11) yes
C4 . C5 C6 122.69(12) yes
C4 . C5 H51 119.1 no
C6 . C5 H51 118.2 no
C5 . C6 C7 115.44(11) yes
C5 . C6 C11 118.64(11) yes
C7 . C6 C11 125.66(11) yes
C6 . C7 O2 113.61(11) yes
C6 . C7 O1 123.76(11) yes
O2 . C7 O1 122.60(11) yes
C7 . O2 C9 115.34(10) yes
O2 . C9 H92 108.9 no
O2 . C9 H91 112.6 no
H92 . C9 H91 106.3 no
O2 . C9 H93 111.6 no
H92 . C9 H93 108.5 no
H91 . C9 H93 108.7 no
C6 . C11 C12 115.88(11) yes
C6 . C11 C13 125.92(11) yes
C12 . C11 C13 117.27(11) yes
C3 . C12 C11 123.27(11) yes
C3 . C12 H121 118.8 no
C11 . C12 H121 117.9 no
C11 . C13 C14 112.71(10) yes
C11 . C13 H131 107.8 no
C14 . C13 H131 107.5 no
C11 . C13 H132 106.9 no
C14 . C13 H132 110.3 no
H131 . C13 H132 111.7 no
C4 2_656 C14 C13 111.92(10) yes
C4 2_656 C14 H142 108.5 no
C13 . C14 H142 109.0 no
C4 2_656 C14 H141 110.6 no
C13 . C14 H141 109.5 no
H142 . C14 H141 107.2 no
C2 . C15 C16 114.08(11) yes
C2 . C15 H151 122.6 no
C16 . C15 H151 123.3 no
C15 . C16 C17 112.86(12) yes
C15 . C16 H161 123.4 no
C17 . C16 H161 123.7 no
S1 . C17 C16 110.24(10) yes
S1 . C17 C18 122.70(10) yes
C16 . C17 C18 126.92(12) yes
C17 . C18 S2 118.13(10) yes
C17 . C18 C22 130.59(12) yes
S2 . C18 C22 111.28(10) yes
C18 . S2 C20 92.08(7) yes
S2 . C20 C21 111.40(10) yes
S2 . C20 H201 123.4 no
C21 . C20 H201 125.2 no
C20 . C21 C22 114.12(12) yes
C20 . C21 H211 123.2 no
C22 . C21 H211 122.7 no
C21 . C22 C18 111.11(12) yes
C21 . C22 C23 122.79(12) yes
C18 . C22 C23 126.10(12) yes
C22 . C23 C24 112.58(13) yes
C22 . C23 H231 108.0 no
C24 . C23 H231 111.1 no
C22 . C23 H232 108.4 no
C24 . C23 H232 107.4 no
H231 . C23 H232 109.3 no
C23 . C24 C25 113.72(13) yes
C23 . C24 H241 109.2 no
C25 . C24 H241 106.6 no
C23 . C24 H242 107.6 no
C25 . C24 H242 109.5 no
H241 . C24 H242 110.3 no
C24 . C25 C26 113.61(12) yes
C24 . C25 H252 108.8 no
C26 . C25 H252 110.9 no
C24 . C25 H251 108.4 no
C26 . C25 H251 107.4 no
H252 . C25 H251 107.5 no
C25 . C26 C27 112.31(12) yes
C25 . C26 H261 108.4 no
C27 . C26 H261 108.5 no
C25 . C26 H262 111.3 no
C27 . C26 H262 109.4 no
H261 . C26 H262 106.7 no
C26 . C27 C28 112.46(13) yes
C26 . C27 H271 108.3 no
C28 . C27 H271 109.8 no
C26 . C27 H272 110.6 no
C28 . C27 H272 108.3 no
H271 . C27 H272 107.3 no
C27 . C28 H282 111.5 no
C27 . C28 H281 107.0 no
H282 . C28 H281 108.3 no
C27 . C28 H283 111.3 no
H282 . C28 H283 109.1 no
H281 . C28 H283 109.5 no

loop_
_geom_bond_atom_site_label_1
_geom_bond_atom_site_label_2
_geom_bond_site_symmetry_2
_geom_bond_distance
_geom_bond_publ_flag
S1 C2 . 1.7334(12) yes
S1 C17 . 1.7317(12) yes
C2 C3 . 1.4769(17) yes
C2 C15 . 1.3561(19) yes
C3 C4 . 1.4070(18) yes
C3 C12 . 1.4002(17) yes
C4 C14 2_656 1.5195(18) yes
C4 C5 . 1.3885(18) yes
C5 C6 . 1.4009(18) yes
C5 H51 . 0.939 no
C6 C7 . 1.4900(18) yes
C6 C11 . 1.4144(18) yes
C7 O2 . 1.3352(16) yes
C7 O1 . 1.2067(16) yes
O2 C9 . 1.4438(16) yes
C9 H92 . 0.962 no
C9 H91 . 0.966 no
C9 H93 . 0.966 no
C11 C12 . 1.3961(17) yes
C11 C13 . 1.5196(17) yes
C12 H121 . 0.936 no
C13 C14 . 1.5790(18) yes
C13 H131 . 0.986 no
C13 H132 . 0.979 no
C14 H142 . 0.972 no
C14 H141 . 0.982 no
C15 C16 . 1.4158(17) yes
C15 H151 . 0.958 no
C16 C17 . 1.3746(19) yes
C16 H161 . 0.945 no
C17 C18 . 1.4562(18) yes
C18 S2 . 1.7326(13) yes
C18 C22 . 1.3804(19) yes
S2 C20 . 1.7170(15) yes
C20 C21 . 1.348(2) yes
C20 H201 . 0.945 no
C21 C22 . 1.434(2) yes
C21 H211 . 0.948 no
C22 C23 . 1.504(2) yes
C23 C24 . 1.525(2) yes
C23 H231 . 0.977 no
C23 H232 . 0.985 no
C24 C25 . 1.530(2) yes
C24 H241 . 0.989 no
C24 H242 . 0.980 no
C25 C26 . 1.5186(19) yes
C25 H252 . 0.988 no
C25 H251 . 0.981 no
C26 C27 . 1.527(2) yes
C26 H261 . 0.970 no
C26 H262 . 0.972 no
C27 C28 . 1.519(2) yes
C27 H271 . 0.972 no
C27 H272 . 0.972 no
C28 H282 . 0.978 no
C28 H281 . 0.972 no
C28 H283 . 0.979 no

loop_
_geom_hbond_atom_site_label_D
_geom_hbond_atom_site_label_H
_geom_hbond_atom_site_label_A
_geom_hbond_site_symmetry_A
_geom_hbond_angle_DHA
_geom_hbond_distance_DH
_geom_hbond_distance_HA
_geom_hbond_distance_DA
_geom_hbond_publ_flag
C15 H151 O1 1_565 171 0.96 2.49 3.442(2) yes
